data_4315337
loop_
_publ_author_name
'Elizabeth M. Lane'
'Timothy W. Chapp'
'Russell P. Hughes'
'David S. Glueck'
'Brett C. Feland'
'Guy M. Bernard'
'Roderick E. Wasylishen'
'Arnold L. Rheingold'

_publ_section_title
;
 Synthesis of Gold Phosphido Complexes Derived from Bis(secondary)
 Phosphines. Structure of Tetrameric [Au(MesP(CH2)3PMes)Au]4
;
_journal_name_full 'Inorganic Chemistry'
_journal_page_first 3950
_journal_page_last 3957
_journal_paper_doi 10.1021/ic100219j
_journal_volume 49
_journal_year 2010
_chemical_formula_sum 'C33 H60 B2 P2'
_chemical_formula_weight 540.37
_chemical_name_systematic
; 

 ? 

;
_space_group_IT_number 14
_symmetry_cell_setting monoclinic
_symmetry_space_group_name_Hall '-P 2yn'
_symmetry_space_group_name_H-M 'P 1 21/n 1'
_atom_sites_solution_hydrogens geom
_atom_sites_solution_primary direct
_atom_sites_solution_secondary difmap
_audit_creation_method SHELXL-97
_cell_angle_alpha 90.00
_cell_angle_beta 109.068(2)
_cell_angle_gamma 90.00
_cell_formula_units_Z 4
_cell_length_a 9.2040(12)
_cell_length_b 33.389(4)
_cell_length_c 12.1610(16)
_cell_measurement_reflns_used 9912
_cell_measurement_temperature 208(2)
_cell_measurement_theta_max 28.03
_cell_measurement_theta_min 2.42
_cell_volume 3532.2(8)
_computing_cell_refinement 'Bruker SMART'
_computing_data_collection 'Bruker SMART'
_computing_data_reduction 'Bruker SAINT'
_computing_molecular_graphics 'Bruker SHELXTL'
_computing_publication_material 'Bruker SHELXTL'
_computing_structure_refinement 'SHELXL-97 (Sheldrick, 1997)'
_computing_structure_solution 'SHELXS-97 (Sheldrick, 1990)'
_diffrn_ambient_temperature 208(2)
_diffrn_measured_fraction_theta_full 0.994
_diffrn_measured_fraction_theta_max 0.994
_diffrn_measurement_device_type 'CCD area detector'
_diffrn_measurement_method 'phi and omega scans'
_diffrn_radiation_monochromator graphite
_diffrn_radiation_source 'fine-focus sealed tube'
_diffrn_radiation_type MoK\a
_diffrn_radiation_wavelength 0.71073
_diffrn_reflns_av_R_equivalents 0.0589
_diffrn_reflns_av_sigmaI/netI 0.0494
_diffrn_reflns_limit_h_max 10
_diffrn_reflns_limit_h_min -10
_diffrn_reflns_limit_k_max 39
_diffrn_reflns_limit_k_min -39
_diffrn_reflns_limit_l_max 14
_diffrn_reflns_limit_l_min -14
_diffrn_reflns_number 32790
_diffrn_reflns_theta_full 25.00
_diffrn_reflns_theta_max 25.00
_diffrn_reflns_theta_min 1.87
_exptl_absorpt_coefficient_mu 0.142
_exptl_absorpt_correction_T_max 0.9874
_exptl_absorpt_correction_T_min 0.9614
_exptl_absorpt_correction_type multi-scan
_exptl_absorpt_process_details SADABS
_exptl_crystal_colour colorless
_exptl_crystal_density_diffrn 1.016
_exptl_crystal_density_method 'not measured'
_exptl_crystal_description rod
_exptl_crystal_F_000 1192
_exptl_crystal_size_max 0.28
_exptl_crystal_size_mid 0.14
_exptl_crystal_size_min 0.09
_refine_diff_density_max 0.485
_refine_diff_density_min -0.296
_refine_diff_density_rms 0.047
_refine_ls_extinction_method none
_refine_ls_goodness_of_fit_ref 1.032
_refine_ls_hydrogen_treatment mixed
_refine_ls_matrix_type full
_refine_ls_number_parameters 342
_refine_ls_number_reflns 6171
_refine_ls_number_restraints 0
_refine_ls_restrained_S_all 1.032
_refine_ls_R_factor_all 0.0866
_refine_ls_R_factor_gt 0.0588
_refine_ls_shift/su_max 0.011
_refine_ls_shift/su_mean 0.000
_refine_ls_structure_factor_coef Fsqd
_refine_ls_weighting_details 'calc w=1/[\s^2^(Fo^2^)+(0.0560P)^2^+2.8000P] where P=(Fo^2^+2Fc^2^)/3'
_refine_ls_weighting_scheme calc
_refine_ls_wR_factor_gt 0.1353
_refine_ls_wR_factor_ref 0.1548
_reflns_number_gt 4478
_reflns_number_total 6171
_reflns_threshold_expression >2sigma(I)
_cod_data_source_file ic100219j_si_002_2.cif
_cod_data_source_block glu275
_cod_depositor_comments
;
The following automatic conversions were performed:

'_symmetry_cell_setting' value 'Monoclinic' changed to 'monoclinic'
according to the built-in table from CIF Core dictionary named
'cif_core.dic' version 2.4.1 from 2010-06-29.

Automatic conversion script
Id: cif_fix_values 1646 2011-03-28 12:23:43Z adriana 
;
_cod_database_code 4315337

loop_
_symmetry_equiv_pos_as_xyz
'x, y, z'
'-x+1/2, y+1/2, -z+1/2'
'-x, -y, -z'
'x-1/2, -y-1/2, z-1/2'

loop_
_atom_site_label
_atom_site_type_symbol
_atom_site_fract_x
_atom_site_fract_y
_atom_site_fract_z
_atom_site_U_iso_or_equiv
_atom_site_adp_type
_atom_site_occupancy
_atom_site_symmetry_multiplicity
_atom_site_calc_flag
_atom_site_refinement_flags
_atom_site_disorder_assembly
_atom_site_disorder_group
P1 P 0.39240(9) 0.22902(2) 0.11830(7) 0.0405(2) Uani 1 1 d . . .
P2 P 0.50475(9) 0.11669(2) 0.48460(7) 0.0430(2) Uani 1 1 d . . .
B1 B 0.2261(5) 0.25406(12) 0.0002(4) 0.0629(11) Uani 1 1 d . . .
H10A H 0.2662 0.2689 -0.0522 0.094 Uiso 1 1 calc R . .
H10B H 0.1727 0.2722 0.0361 0.094 Uiso 1 1 calc R . .
H10C H 0.1551 0.2337 -0.0432 0.094 Uiso 1 1 calc R . .
B2 B 0.4371(5) 0.09965(13) 0.6105(3) 0.0614(11) Uani 1 1 d . . .
H10D H 0.4158 0.1229 0.6504 0.092 Uiso 1 1 calc R . .
H10E H 0.5168 0.0837 0.6645 0.092 Uiso 1 1 calc R . .
H10F H 0.3444 0.0837 0.5801 0.092 Uiso 1 1 calc R . .
C1 C 0.3269(4) 0.20083(9) 0.2210(3) 0.0478(7) Uani 1 1 d . . .
H1A H 0.2894 0.2199 0.2668 0.057 Uiso 1 1 calc R . .
H1B H 0.2391 0.1844 0.1767 0.057 Uiso 1 1 calc R . .
C2 C 0.4432(3) 0.17386(8) 0.3043(2) 0.0399(6) Uani 1 1 d . . .
H2A H 0.5341 0.1897 0.3461 0.048 Uiso 1 1 calc R . .
H2B H 0.4753 0.1532 0.2598 0.048 Uiso 1 1 calc R . .
C3 C 0.3820(4) 0.15381(9) 0.3916(3) 0.0533(8) Uani 1 1 d . . .
H3A H 0.2838 0.1410 0.3490 0.064 Uiso 1 1 calc R . .
H3B H 0.3606 0.1746 0.4410 0.064 Uiso 1 1 calc R . .
C4 C 0.5562(3) 0.08146(8) 0.3888(2) 0.0366(6) Uani 1 1 d . . .
C5 C 0.4529(3) 0.05056(8) 0.3360(2) 0.0379(6) Uani 1 1 d . . .
C6 C 0.2936(3) 0.04677(9) 0.3481(3) 0.0462(7) Uani 1 1 d . . .
H6A H 0.2797 0.0698 0.3948 0.055 Uiso 1 1 calc R . .
C7 C 0.1691(3) 0.04938(12) 0.2297(3) 0.0670(10) Uani 1 1 d . . .
H7A H 0.1809 0.0741 0.1916 0.101 Uiso 1 1 calc R . .
H7B H 0.0688 0.0489 0.2397 0.101 Uiso 1 1 calc R . .
H7C H 0.1784 0.0268 0.1822 0.101 Uiso 1 1 calc R . .
C8 C 0.2778(4) 0.00897(10) 0.4124(3) 0.0618(9) Uani 1 1 d . . .
H8A H 0.3579 0.0083 0.4877 0.093 Uiso 1 1 calc R . .
H8B H 0.2874 -0.0143 0.3675 0.093 Uiso 1 1 calc R . .
H8C H 0.1779 0.0087 0.4233 0.093 Uiso 1 1 calc R . .
C9 C 0.4961(3) 0.02224(8) 0.2689(2) 0.0378(6) Uani 1 1 d . . .
H9A H 0.4273 0.0014 0.2348 0.045 Uiso 1 1 calc R . .
C10 C 0.6367(3) 0.02350(8) 0.2505(2) 0.0354(6) Uani 1 1 d . . .
C11 C 0.6835(3) -0.00795(8) 0.1789(2) 0.0417(7) Uani 1 1 d . . .
H11A H 0.5962 -0.0267 0.1491 0.050 Uiso 1 1 calc R . .
C12 C 0.8211(3) -0.03203(9) 0.2534(3) 0.0519(8) Uani 1 1 d . . .
H12A H 0.7980 -0.0434 0.3192 0.078 Uiso 1 1 calc R . .
H12B H 0.9099 -0.0146 0.2813 0.078 Uiso 1 1 calc R . .
H12C H 0.8429 -0.0534 0.2071 0.078 Uiso 1 1 calc R . .
C13 C 0.7149(4) 0.01025(10) 0.0744(3) 0.0562(8) Uani 1 1 d . . .
H13A H 0.6253 0.0252 0.0282 0.084 Uiso 1 1 calc R . .
H13B H 0.7368 -0.0109 0.0275 0.084 Uiso 1 1 calc R . .
H13C H 0.8025 0.0281 0.1009 0.084 Uiso 1 1 calc R . .
C14 C 0.7346(3) 0.05491(8) 0.3006(2) 0.0378(6) Uani 1 1 d . . .
H14A H 0.8300 0.0564 0.2881 0.045 Uiso 1 1 calc R . .
C15 C 0.6984(3) 0.08424(8) 0.3683(2) 0.0358(6) Uani 1 1 d . . .
C16 C 0.8175(3) 0.11702(8) 0.4198(3) 0.0444(7) Uani 1 1 d . . .
H16A H 0.7620 0.1405 0.4360 0.053 Uiso 1 1 calc R . .
C17 C 0.9020(5) 0.13071(11) 0.3373(4) 0.0790(12) Uani 1 1 d . . .
H17A H 0.8280 0.1399 0.2650 0.118 Uiso 1 1 calc R . .
H17B H 0.9602 0.1085 0.3215 0.118 Uiso 1 1 calc R . .
H17C H 0.9715 0.1524 0.3729 0.118 Uiso 1 1 calc R . .
C18 C 0.9297(4) 0.10275(11) 0.5356(3) 0.0758(11) Uani 1 1 d . . .
H18A H 0.8729 0.0946 0.5865 0.114 Uiso 1 1 calc R . .
H18B H 0.9992 0.1244 0.5718 0.114 Uiso 1 1 calc R . .
H18C H 0.9883 0.0802 0.5223 0.114 Uiso 1 1 calc R . .
C19 C 0.5370(3) 0.20183(8) 0.0751(2) 0.0378(6) Uani 1 1 d . . .
C20 C 0.4936(3) 0.16659(8) 0.0079(2) 0.0391(6) Uani 1 1 d . . .
C21 C 0.3370(3) 0.14677(8) -0.0188(3) 0.0453(7) Uani 1 1 d . . .
H21A H 0.2772 0.1625 0.0208 0.054 Uiso 1 1 calc R . .
C22 C 0.3528(4) 0.10422(9) 0.0295(3) 0.0608(9) Uani 1 1 d . . .
H22A H 0.2517 0.0923 0.0120 0.091 Uiso 1 1 calc R . .
H22B H 0.4030 0.1049 0.1131 0.091 Uiso 1 1 calc R . .
H22C H 0.4139 0.0884 -0.0060 0.091 Uiso 1 1 calc R . .
C23 C 0.2479(4) 0.14688(10) -0.1481(3) 0.0544(8) Uani 1 1 d . . .
H23A H 0.2372 0.1742 -0.1769 0.082 Uiso 1 1 calc R . .
H23B H 0.1469 0.1354 -0.1611 0.082 Uiso 1 1 calc R . .
H23C H 0.3028 0.1311 -0.1888 0.082 Uiso 1 1 calc R . .
C24 C 0.5974(3) 0.14877(8) -0.0385(3) 0.0451(7) Uani 1 1 d . . .
H24A H 0.5680 0.1253 -0.0829 0.054 Uiso 1 1 calc R . .
C25 C 0.7424(3) 0.16440(9) -0.0216(3) 0.0448(7) Uani 1 1 d . . .
C26 C 0.8499(4) 0.14753(10) -0.0817(3) 0.0546(8) Uani 1 1 d . . .
H26A H 0.9551 0.1558 -0.0343 0.066 Uiso 1 1 calc R . .
C27 C 0.8514(5) 0.10291(11) -0.0885(5) 0.0967(15) Uani 1 1 d . . .
H27A H 0.8742 0.0917 -0.0110 0.145 Uiso 1 1 calc R . .
H27B H 0.9294 0.0945 -0.1213 0.145 Uiso 1 1 calc R . .
H27C H 0.7515 0.0935 -0.1375 0.145 Uiso 1 1 calc R . .
C28 C 0.8169(4) 0.16737(12) -0.1985(3) 0.0738(11) Uani 1 1 d . . .
H28A H 0.8200 0.1962 -0.1888 0.111 Uiso 1 1 calc R . .
H28B H 0.7158 0.1594 -0.2490 0.111 Uiso 1 1 calc R . .
H28C H 0.8937 0.1593 -0.2329 0.111 Uiso 1 1 calc R . .
C29 C 0.7843(3) 0.19828(9) 0.0476(3) 0.0444(7) Uani 1 1 d . . .
H29A H 0.8835 0.2088 0.0618 0.053 Uiso 1 1 calc R . .
C30 C 0.6865(3) 0.21743(8) 0.0971(2) 0.0410(7) Uani 1 1 d . . .
C31 C 0.7428(3) 0.25597(9) 0.1646(3) 0.0481(7) Uani 1 1 d . . .
H31A H 0.6939 0.2579 0.2258 0.058 Uiso 1 1 calc R . .
C32 C 0.9161(4) 0.25795(13) 0.2241(4) 0.0843(13) Uani 1 1 d . . .
H32A H 0.9490 0.2354 0.2768 0.127 Uiso 1 1 calc R . .
H32B H 0.9426 0.2828 0.2675 0.127 Uiso 1 1 calc R . .
H32C H 0.9671 0.2569 0.1658 0.127 Uiso 1 1 calc R . .
C33 C 0.6857(5) 0.29146(10) 0.0816(3) 0.0779(12) Uani 1 1 d . . .
H33A H 0.5751 0.2896 0.0453 0.117 Uiso 1 1 calc R . .
H33B H 0.7347 0.2909 0.0221 0.117 Uiso 1 1 calc R . .
H33C H 0.7112 0.3163 0.1250 0.117 Uiso 1 1 calc R . .
H1 H 0.477(3) 0.2583(9) 0.190(3) 0.064(9) Uiso 1 1 d . . .
H2 H 0.642(3) 0.1387(8) 0.534(2) 0.047(8) Uiso 1 1 d . . .

loop_
_atom_site_aniso_label
_atom_site_aniso_U_11
_atom_site_aniso_U_22
_atom_site_aniso_U_33
_atom_site_aniso_U_23
_atom_site_aniso_U_13
_atom_site_aniso_U_12
P1 0.0481(4) 0.0339(4) 0.0449(4) 0.0054(3) 0.0226(4) 0.0050(3)
P2 0.0491(5) 0.0450(4) 0.0415(4) 0.0059(4) 0.0236(4) 0.0079(3)
B1 0.070(3) 0.059(2) 0.063(3) 0.013(2) 0.027(2) 0.019(2)
B2 0.079(3) 0.066(2) 0.051(2) 0.011(2) 0.038(2) 0.005(2)
C1 0.0583(19) 0.0445(16) 0.0493(18) 0.0076(15) 0.0296(16) 0.0108(14)
C2 0.0438(16) 0.0387(15) 0.0409(16) 0.0014(13) 0.0188(13) 0.0023(12)
C3 0.068(2) 0.0514(18) 0.0547(19) 0.0144(16) 0.0390(17) 0.0223(16)
C4 0.0356(14) 0.0389(15) 0.0360(15) 0.0070(13) 0.0125(12) 0.0070(12)
C5 0.0321(14) 0.0432(15) 0.0400(16) 0.0123(13) 0.0139(12) 0.0057(12)
C6 0.0338(15) 0.0552(18) 0.0539(19) 0.0081(15) 0.0202(14) 0.0014(13)
C7 0.0310(16) 0.110(3) 0.061(2) 0.013(2) 0.0161(16) 0.0033(17)
C8 0.0446(18) 0.072(2) 0.074(2) 0.021(2) 0.0268(18) -0.0059(16)
C9 0.0306(14) 0.0387(15) 0.0405(16) 0.0045(13) 0.0068(12) -0.0022(11)
C10 0.0326(14) 0.0363(14) 0.0370(15) 0.0021(12) 0.0109(12) 0.0027(11)
C11 0.0381(15) 0.0420(15) 0.0447(16) -0.0092(14) 0.0134(13) -0.0035(12)
C12 0.0492(18) 0.0438(17) 0.063(2) -0.0021(16) 0.0179(16) 0.0070(14)
C13 0.062(2) 0.060(2) 0.0469(18) -0.0090(16) 0.0184(16) 0.0007(16)
C14 0.0276(13) 0.0410(15) 0.0457(16) -0.0016(13) 0.0131(12) -0.0005(11)
C15 0.0329(14) 0.0376(14) 0.0369(15) 0.0039(12) 0.0116(12) 0.0032(11)
C16 0.0371(15) 0.0393(15) 0.0576(19) -0.0099(14) 0.0167(14) -0.0016(12)
C17 0.091(3) 0.065(2) 0.102(3) -0.028(2) 0.060(3) -0.040(2)
C18 0.056(2) 0.073(2) 0.076(3) -0.005(2) -0.0082(19) -0.0083(18)
C19 0.0466(16) 0.0325(14) 0.0398(16) 0.0055(12) 0.0217(13) 0.0012(12)
C20 0.0442(15) 0.0374(15) 0.0395(16) 0.0056(13) 0.0189(13) -0.0014(12)
C21 0.0511(17) 0.0414(16) 0.0512(18) -0.0044(14) 0.0272(15) -0.0051(13)
C22 0.078(2) 0.0493(19) 0.057(2) 0.0033(16) 0.0249(19) -0.0182(17)
C23 0.0494(18) 0.062(2) 0.0513(19) 0.0016(17) 0.0151(16) -0.0054(15)
C24 0.0549(18) 0.0370(15) 0.0479(18) -0.0025(14) 0.0228(15) 0.0009(13)
C25 0.0489(17) 0.0466(17) 0.0437(17) 0.0025(14) 0.0215(14) 0.0035(14)
C26 0.0515(18) 0.060(2) 0.061(2) -0.0061(17) 0.0291(17) 0.0041(15)
C27 0.096(3) 0.070(3) 0.154(5) 0.000(3) 0.081(3) 0.019(2)
C28 0.072(2) 0.099(3) 0.065(2) 0.001(2) 0.042(2) 0.008(2)
C29 0.0456(16) 0.0480(17) 0.0449(17) 0.0009(14) 0.0219(14) -0.0030(13)
C30 0.0483(16) 0.0391(15) 0.0393(16) 0.0036(13) 0.0196(14) -0.0030(13)
C31 0.0548(18) 0.0463(17) 0.0498(18) -0.0076(15) 0.0264(15) -0.0128(14)
C32 0.062(2) 0.100(3) 0.096(3) -0.049(3) 0.031(2) -0.022(2)
C33 0.126(3) 0.0446(19) 0.070(2) -0.0002(18) 0.041(2) -0.024(2)

loop_
_atom_type_symbol
_atom_type_description
_atom_type_scat_dispersion_real
_atom_type_scat_dispersion_imag
_atom_type_scat_source
C C 0.0033 0.0016 'International Tables Vol C Tables 4.2.6.8 and 6.1.1.4'
H H 0.0000 0.0000 'International Tables Vol C Tables 4.2.6.8 and 6.1.1.4'
B B 0.0013 0.0007 'International Tables Vol C Tables 4.2.6.8 and 6.1.1.4'
P P 0.1023 0.0942 'International Tables Vol C Tables 4.2.6.8 and 6.1.1.4'

loop_
_geom_angle_atom_site_label_1
_geom_angle_atom_site_label_2
_geom_angle_atom_site_label_3
_geom_angle
_geom_angle_site_symmetry_1
_geom_angle_site_symmetry_3
_geom_angle_publ_flag
C1 P1 C19 112.16(12) . . ?
C1 P1 B1 112.23(17) . . ?
C19 P1 B1 118.74(16) . . ?
C1 P1 H1 100.1(13) . . ?
C19 P1 H1 102.9(12) . . ?
B1 P1 H1 108.4(12) . . ?
C3 P2 C4 106.41(13) . . ?
C3 P2 B2 113.82(16) . . ?
C4 P2 B2 122.57(16) . . ?
C3 P2 H2 101.6(11) . . ?
C4 P2 H2 102.9(11) . . ?
B2 P2 H2 107.0(11) . . ?
P1 B1 H10A 109.5 . . ?
P1 B1 H10B 109.5 . . ?
H10A B1 H10B 109.5 . . ?
P1 B1 H10C 109.5 . . ?
H10A B1 H10C 109.5 . . ?
H10B B1 H10C 109.5 . . ?
P2 B2 H10D 109.5 . . ?
P2 B2 H10E 109.5 . . ?
H10D B2 H10E 109.5 . . ?
P2 B2 H10F 109.5 . . ?
H10D B2 H10F 109.5 . . ?
H10E B2 H10F 109.5 . . ?
C2 C1 P1 116.6(2) . . ?
C2 C1 H1A 108.1 . . ?
P1 C1 H1A 108.1 . . ?
C2 C1 H1B 108.1 . . ?
P1 C1 H1B 108.1 . . ?
H1A C1 H1B 107.3 . . ?
C1 C2 C3 113.0(2) . . ?
C1 C2 H2A 109.0 . . ?
C3 C2 H2A 109.0 . . ?
C1 C2 H2B 109.0 . . ?
C3 C2 H2B 109.0 . . ?
H2A C2 H2B 107.8 . . ?
C2 C3 P2 116.3(2) . . ?
C2 C3 H3A 108.2 . . ?
P2 C3 H3A 108.2 . . ?
C2 C3 H3B 108.2 . . ?
P2 C3 H3B 108.2 . . ?
H3A C3 H3B 107.4 . . ?
C5 C4 C15 119.6(2) . . ?
C5 C4 P2 119.1(2) . . ?
C15 C4 P2 121.3(2) . . ?
C9 C5 C4 119.1(2) . . ?
C9 C5 C6 118.0(2) . . ?
C4 C5 C6 122.9(3) . . ?
C8 C6 C7 111.5(3) . . ?
C8 C6 C5 112.1(2) . . ?
C7 C6 C5 110.7(2) . . ?
C8 C6 H6A 107.4 . . ?
C7 C6 H6A 107.4 . . ?
C5 C6 H6A 107.4 . . ?
C6 C7 H7A 109.5 . . ?
C6 C7 H7B 109.5 . . ?
H7A C7 H7B 109.5 . . ?
C6 C7 H7C 109.5 . . ?
H7A C7 H7C 109.5 . . ?
H7B C7 H7C 109.5 . . ?
C6 C8 H8A 109.5 . . ?
C6 C8 H8B 109.5 . . ?
H8A C8 H8B 109.5 . . ?
C6 C8 H8C 109.5 . . ?
H8A C8 H8C 109.5 . . ?
H8B C8 H8C 109.5 . . ?
C10 C9 C5 122.5(2) . . ?
C10 C9 H9A 118.8 . . ?
C5 C9 H9A 118.8 . . ?
C9 C10 C14 117.3(2) . . ?
C9 C10 C11 121.9(2) . . ?
C14 C10 C11 120.8(2) . . ?
C10 C11 C13 111.8(2) . . ?
C10 C11 C12 111.2(2) . . ?
C13 C11 C12 111.1(2) . . ?
C10 C11 H11A 107.5 . . ?
C13 C11 H11A 107.5 . . ?
C12 C11 H11A 107.5 . . ?
C11 C12 H12A 109.5 . . ?
C11 C12 H12B 109.5 . . ?
H12A C12 H12B 109.5 . . ?
C11 C12 H12C 109.5 . . ?
H12A C12 H12C 109.5 . . ?
H12B C12 H12C 109.5 . . ?
C11 C13 H13A 109.5 . . ?
C11 C13 H13B 109.5 . . ?
H13A C13 H13B 109.5 . . ?
C11 C13 H13C 109.5 . . ?
H13A C13 H13C 109.5 . . ?
H13B C13 H13C 109.5 . . ?
C10 C14 C15 123.1(2) . . ?
C10 C14 H14A 118.4 . . ?
C15 C14 H14A 118.4 . . ?
C14 C15 C4 118.3(2) . . ?
C14 C15 C16 117.9(2) . . ?
C4 C15 C16 123.7(2) . . ?
C18 C16 C17 111.3(3) . . ?
C18 C16 C15 109.5(2) . . ?
C17 C16 C15 113.3(2) . . ?
C18 C16 H16A 107.5 . . ?
C17 C16 H16A 107.5 . . ?
C15 C16 H16A 107.5 . . ?
C16 C17 H17A 109.5 . . ?
C16 C17 H17B 109.5 . . ?
H17A C17 H17B 109.5 . . ?
C16 C17 H17C 109.5 . . ?
H17A C17 H17C 109.5 . . ?
H17B C17 H17C 109.5 . . ?
C16 C18 H18A 109.5 . . ?
C16 C18 H18B 109.5 . . ?
H18A C18 H18B 109.5 . . ?
C16 C18 H18C 109.5 . . ?
H18A C18 H18C 109.5 . . ?
H18B C18 H18C 109.5 . . ?
C30 C19 C20 119.3(2) . . ?
C30 C19 P1 121.3(2) . . ?
C20 C19 P1 119.1(2) . . ?
C24 C20 C19 119.2(3) . . ?
C24 C20 C21 117.1(2) . . ?
C19 C20 C21 123.6(2) . . ?
C23 C21 C20 111.9(2) . . ?
C23 C21 C22 110.6(3) . . ?
C20 C21 C22 111.0(3) . . ?
C23 C21 H21A 107.7 . . ?
C20 C21 H21A 107.7 . . ?
C22 C21 H21A 107.7 . . ?
C21 C22 H22A 109.5 . . ?
C21 C22 H22B 109.5 . . ?
H22A C22 H22B 109.5 . . ?
C21 C22 H22C 109.5 . . ?
H22A C22 H22C 109.5 . . ?
H22B C22 H22C 109.5 . . ?
C21 C23 H23A 109.5 . . ?
C21 C23 H23B 109.5 . . ?
H23A C23 H23B 109.5 . . ?
C21 C23 H23C 109.5 . . ?
H23A C23 H23C 109.5 . . ?
H23B C23 H23C 109.5 . . ?
C25 C24 C20 122.3(3) . . ?
C25 C24 H24A 118.8 . . ?
C20 C24 H24A 118.8 . . ?
C24 C25 C29 117.4(3) . . ?
C24 C25 C26 122.5(3) . . ?
C29 C25 C26 120.0(3) . . ?
C27 C26 C28 112.9(3) . . ?
C27 C26 C25 114.6(3) . . ?
C28 C26 C25 109.2(3) . . ?
C27 C26 H26A 106.5 . . ?
C28 C26 H26A 106.5 . . ?
C25 C26 H26A 106.5 . . ?
C26 C27 H27A 109.5 . . ?
C26 C27 H27B 109.5 . . ?
H27A C27 H27B 109.5 . . ?
C26 C27 H27C 109.5 . . ?
H27A C27 H27C 109.5 . . ?
H27B C27 H27C 109.5 . . ?
C26 C28 H28A 109.5 . . ?
C26 C28 H28B 109.5 . . ?
H28A C28 H28B 109.5 . . ?
C26 C28 H28C 109.5 . . ?
H28A C28 H28C 109.5 . . ?
H28B C28 H28C 109.5 . . ?
C25 C29 C30 123.1(3) . . ?
C25 C29 H29A 118.4 . . ?
C30 C29 H29A 118.4 . . ?
C29 C30 C19 118.4(3) . . ?
C29 C30 C31 117.9(3) . . ?
C19 C30 C31 123.5(3) . . ?
C32 C31 C30 114.3(3) . . ?
C32 C31 C33 111.1(3) . . ?
C30 C31 C33 108.4(3) . . ?
C32 C31 H31A 107.6 . . ?
C30 C31 H31A 107.6 . . ?
C33 C31 H31A 107.6 . . ?
C31 C32 H32A 109.5 . . ?
C31 C32 H32B 109.5 . . ?
H32A C32 H32B 109.5 . . ?
C31 C32 H32C 109.5 . . ?
H32A C32 H32C 109.5 . . ?
H32B C32 H32C 109.5 . . ?
C31 C33 H33A 109.5 . . ?
C31 C33 H33B 109.5 . . ?
H33A C33 H33B 109.5 . . ?
C31 C33 H33C 109.5 . . ?
H33A C33 H33C 109.5 . . ?
H33B C33 H33C 109.5 . . ?

loop_
_geom_bond_atom_site_label_1
_geom_bond_atom_site_label_2
_geom_bond_distance
_geom_bond_site_symmetry_2
_geom_bond_publ_flag
P1 C1 1.817(3) . ?
P1 C19 1.824(3) . ?
P1 B1 1.916(4) . ?
P1 H1 1.37(3) . ?
P2 C3 1.805(3) . ?
P2 C4 1.824(3) . ?
P2 B2 1.918(4) . ?
P2 H2 1.42(3) . ?
B1 H10A 0.9700 . ?
B1 H10B 0.9700 . ?
B1 H10C 0.9700 . ?
B2 H10D 0.9700 . ?
B2 H10E 0.9700 . ?
B2 H10F 0.9700 . ?
C1 C2 1.508(4) . ?
C1 H1A 0.9800 . ?
C1 H1B 0.9800 . ?
C2 C3 1.511(4) . ?
C2 H2A 0.9800 . ?
C2 H2B 0.9800 . ?
C3 H3A 0.9800 . ?
C3 H3B 0.9800 . ?
C4 C5 1.408(4) . ?
C4 C15 1.413(4) . ?
C5 C9 1.389(4) . ?
C5 C6 1.526(4) . ?
C6 C8 1.517(4) . ?
C6 C7 1.523(4) . ?
C6 H6A 0.9900 . ?
C7 H7A 0.9700 . ?
C7 H7B 0.9700 . ?
C7 H7C 0.9700 . ?
C8 H8A 0.9700 . ?
C8 H8B 0.9700 . ?
C8 H8C 0.9700 . ?
C9 C10 1.385(4) . ?
C9 H9A 0.9400 . ?
C10 C14 1.387(4) . ?
C10 C11 1.513(4) . ?
C11 C13 1.519(4) . ?
C11 C12 1.523(4) . ?
C11 H11A 0.9900 . ?
C12 H12A 0.9700 . ?
C12 H12B 0.9700 . ?
C12 H12C 0.9700 . ?
C13 H13A 0.9700 . ?
C13 H13B 0.9700 . ?
C13 H13C 0.9700 . ?
C14 C15 1.388(4) . ?
C14 H14A 0.9400 . ?
C15 C16 1.531(4) . ?
C16 C18 1.525(4) . ?
C16 C17 1.527(4) . ?
C16 H16A 0.9900 . ?
C17 H17A 0.9700 . ?
C17 H17B 0.9700 . ?
C17 H17C 0.9700 . ?
C18 H18A 0.9700 . ?
C18 H18B 0.9700 . ?
C18 H18C 0.9700 . ?
C19 C30 1.413(4) . ?
C19 C20 1.414(4) . ?
C20 C24 1.392(4) . ?
C20 C21 1.522(4) . ?
C21 C23 1.517(4) . ?
C21 C22 1.526(4) . ?
C21 H21A 0.9900 . ?
C22 H22A 0.9700 . ?
C22 H22B 0.9700 . ?
C22 H22C 0.9700 . ?
C23 H23A 0.9700 . ?
C23 H23B 0.9700 . ?
C23 H23C 0.9700 . ?
C24 C25 1.384(4) . ?
C24 H24A 0.9400 . ?
C25 C29 1.388(4) . ?
C25 C26 1.517(4) . ?
C26 C27 1.492(5) . ?
C26 C28 1.506(5) . ?
C26 H26A 0.9900 . ?
C27 H27A 0.9700 . ?
C27 H27B 0.9700 . ?
C27 H27C 0.9700 . ?
C28 H28A 0.9700 . ?
C28 H28B 0.9700 . ?
C28 H28C 0.9700 . ?
C29 C30 1.391(4) . ?
C29 H29A 0.9400 . ?
C30 C31 1.523(4) . ?
C31 C32 1.523(4) . ?
C31 C33 1.533(5) . ?
C31 H31A 0.9900 . ?
C32 H32A 0.9700 . ?
C32 H32B 0.9700 . ?
C32 H32C 0.9700 . ?
C33 H33A 0.9700 . ?
C33 H33B 0.9700 . ?
C33 H33C 0.9700 . ?
